data_7119176
loop_
_publ_author_name
'Martin K. Dufficy'
'Lan Luo'
'Peter S. Fedkiw'
'Paul A. Maggard'

_publ_section_title
;
 Vacancy-induced manganese vanadates and their potential application to
 Li-ion batteries
;
_journal_name_full Chem.Commun.
_journal_page_first 7509
_journal_volume 52
_journal_year 2016
_chemical_formula_moiety 'Mn1.5 N O13 V4'
_chemical_formula_sum 'Mn1.5 N O13 V4'
_chemical_formula_weight 508.18
_chemical_name_systematic H4Mn2V9O14
_space_group_crystal_system monoclinic
_space_group_IT_number 10
_space_group_name_Hall '-P 2y'
_space_group_name_H-M_alt 'P 1 2/m 1'
_symmetry_space_group_name_Hall '-P 2y'
_symmetry_space_group_name_H-M 'P 1 2/m 1'
_atom_sites_solution_hydrogens .
_atom_sites_solution_primary direct
_audit_creation_date 2016-04-06
_audit_creation_method
;
Olex2 1.2
(compiled 2016.02.19 svn.r3266 for OlexSys, GUI svn.r5155)
;
_audit_update_record
;
2016-05-03 deposited with the CCDC.
2016-05-23 downloaded from the CCDC.
;
_cell_angle_alpha 90
_cell_angle_beta 110.987(2)
_cell_angle_gamma 90
_cell_formula_units_Z 1
_cell_length_a 8.2011(2)
_cell_length_b 3.52070(10)
_cell_length_c 9.9129(3)
_cell_measurement_reflns_used 7989
_cell_measurement_temperature 296.15
_cell_measurement_theta_max 74.05
_cell_measurement_theta_min 2
_cell_volume 267.234(13)
_computing_molecular_graphics 'Olex2 (Dolomanov et al., 2009)'
_computing_publication_material 'Olex2 (Dolomanov et al., 2009)'
_computing_structure_refinement 'ShelXL (Sheldrick, 2015)'
_computing_structure_solution 'ShelXT (Sheldrick, 2015)'
_diffrn_ambient_temperature 296.15
_diffrn_measured_fraction_theta_full 1.000
_diffrn_measured_fraction_theta_max 1.000
_diffrn_measurement_device_type Bruker
_diffrn_radiation_type MoK\a
_diffrn_radiation_wavelength 0.71073
_diffrn_reflns_av_R_equivalents 0.0428
_diffrn_reflns_av_unetI/netI 0.0386
_diffrn_reflns_Laue_measured_fraction_full 1.000
_diffrn_reflns_Laue_measured_fraction_max 1.000
_diffrn_reflns_limit_h_max 13
_diffrn_reflns_limit_h_min -13
_diffrn_reflns_limit_k_max 5
_diffrn_reflns_limit_k_min -5
_diffrn_reflns_limit_l_max 16
_diffrn_reflns_limit_l_min -16
_diffrn_reflns_number 7789
_diffrn_reflns_point_group_measured_fraction_full 1.000
_diffrn_reflns_point_group_measured_fraction_max 1.000
_diffrn_reflns_theta_full 25.242
_diffrn_reflns_theta_max 37.026
_diffrn_reflns_theta_min 2.200
_exptl_absorpt_coefficient_mu 5.154
_exptl_absorpt_correction_T_max 0.7477
_exptl_absorpt_correction_T_min 0.6266
_exptl_absorpt_correction_type multi-scan
_exptl_absorpt_process_details 'SADABS V2008/1 (Bruker AXS Inc.)'
_exptl_crystal_colour 'clear dark brown'
_exptl_crystal_colour_lustre clear
_exptl_crystal_colour_modifier dark
_exptl_crystal_colour_primary brown
_exptl_crystal_density_diffrn 3.158
_exptl_crystal_description needle
_exptl_crystal_F_000 240
_exptl_crystal_preparation Hydrothermal
_exptl_crystal_recrystallization_method needle
_exptl_crystal_size_max 0.341
_exptl_crystal_size_mid 0.014
_exptl_crystal_size_min 0.014
_refine_diff_density_max 1.057
_refine_diff_density_min -1.795
_refine_diff_density_rms 0.207
_refine_ls_extinction_coef 0.026(5)
_refine_ls_extinction_expression Fc^*^=kFc[1+0.001xFc^2^\l^3^/sin(2\q)]^-1/4^
_refine_ls_extinction_method SHELXL
_refine_ls_goodness_of_fit_ref 1.079
_refine_ls_hydrogen_treatment undef
_refine_ls_matrix_type full
_refine_ls_number_parameters 64
_refine_ls_number_reflns 1530
_refine_ls_number_restraints 0
_refine_ls_restrained_S_all 1.079
_refine_ls_R_factor_all 0.0533
_refine_ls_R_factor_gt 0.0362
_refine_ls_shift/su_max 0.000
_refine_ls_shift/su_mean 0.000
_refine_ls_structure_factor_coef Fsqd
_refine_ls_weighting_details 'w=1/[\s^2^(Fo^2^)+(0.0500P)^2^+0.3970P] where P=(Fo^2^+2Fc^2^)/3'
_refine_ls_weighting_scheme calc
_refine_ls_wR_factor_gt 0.0936
_refine_ls_wR_factor_ref 0.1019
_reflns_Friedel_coverage 0.000
_reflns_Friedel_fraction_full .
_reflns_Friedel_fraction_max .
_reflns_number_gt 1208
_reflns_number_total 1530
_reflns_threshold_expression 'I > 2\s(I)'
_cod_data_source_file c6cc02249a2.cif
_cod_data_source_block x12012_0m
_cod_original_formula_sum 'Mn1.50 N O13 V4'
_cod_database_code 7119176
_shelxl_version_number 2014/6
_shelx_space_group_comment
;
The symmetry employed for this shelxl refinement is uniquely defined
by the following loop, which should always be used as a source of
symmetry information in preference to the above space-group names.
They are only intended as comments.
;
_shelx_estimated_absorpt_t_max 0.931
_shelx_estimated_absorpt_t_min 0.272
_olex2_refinement_description
;
1. Shared sites
{O7, N}
2. Uiso/Uaniso restraints and constraints
Uanis(O7) = Uanis(N)
3. Others
 Fixed Sof: Mn1(0.125) O7(0.25) N(0.25)
;
_olex2_submission_special_instructions 'No special instructions were received'

loop_
_space_group_symop_operation_xyz
'x, y, z'
'-x, y, -z'
'-x, -y, -z'
'x, -y, z'

loop_
_atom_site_label
_atom_site_type_symbol
_atom_site_fract_x
_atom_site_fract_y
_atom_site_fract_z
_atom_site_U_iso_or_equiv
_atom_site_adp_type
_atom_site_occupancy
_atom_site_site_symmetry_order
_atom_site_calc_flag
_atom_site_refinement_flags_posn
_atom_site_refinement_flags_adp
_atom_site_refinement_flags_occupancy
_atom_site_disorder_assembly
_atom_site_disorder_group
Mn2 Mn 1.0000 1.0000 0.5000 0.00993(15) Uani 1 4 d S T P . .
V2 V 0.24408(7) 0.5000 0.33108(6) 0.00820(12) Uani 1 2 d S T P . .
V1 V 0.54180(7) 1.0000 0.30765(6) 0.00853(12) Uani 1 2 d S T P . .
O4 O 0.5095(3) 0.5000 0.3547(3) 0.0126(4) Uani 1 2 d S T P . .
O5 O 0.7558(3) 1.0000 0.3422(3) 0.0130(4) Uani 1 2 d S T P . .
O3 O 0.3245(3) 0.0000 0.3776(3) 0.0103(4) Uani 1 2 d S T P . .
O2 O 0.0796(3) 0.5000 0.3989(3) 0.0113(4) Uani 1 2 d S T P . .
O1 O 0.1455(3) 0.5000 0.1581(3) 0.0151(5) Uani 1 2 d S T P . .
O6 O 0.4559(4) 1.0000 0.1293(3) 0.0210(6) Uani 1 2 d S T P . .
Mn1 Mn 0.5000 0.5000 0.0000 0.0165(3) Uani 0.5 4 d S T P . .
O7 O 0.7769(4) 0.5000 0.0998(4) 0.0261(7) Uani 0.5 2 d S T P . .
N N 0.7769(4) 0.5000 0.0998(4) 0.0261(7) Uani 0.5 2 d S T P . .

loop_
_atom_site_aniso_label
_atom_site_aniso_U_11
_atom_site_aniso_U_22
_atom_site_aniso_U_33
_atom_site_aniso_U_23
_atom_site_aniso_U_13
_atom_site_aniso_U_12
Mn2 0.0083(3) 0.0088(3) 0.0131(3) 0.000 0.0042(2) 0.000
V2 0.0063(2) 0.0062(2) 0.0133(2) 0.000 0.00497(16) 0.000
V1 0.0070(2) 0.0067(2) 0.0136(2) 0.000 0.00580(17) 0.000
O4 0.0105(10) 0.0063(10) 0.0251(12) 0.000 0.0113(9) 0.000
O5 0.0061(9) 0.0131(11) 0.0190(11) 0.000 0.0036(8) 0.000
O3 0.0084(9) 0.0051(10) 0.0188(10) 0.000 0.0065(8) 0.000
O2 0.0102(9) 0.0091(10) 0.0185(11) 0.000 0.0101(8) 0.000
O1 0.0127(11) 0.0186(13) 0.0146(10) 0.000 0.0057(8) 0.000
O6 0.0143(12) 0.0369(18) 0.0119(11) 0.000 0.0046(9) 0.000
Mn1 0.0167(7) 0.0145(7) 0.0186(7) 0.000 0.0068(5) 0.000
O7 0.0138(13) 0.045(2) 0.0201(14) 0.000 0.0072(11) 0.000
N 0.0138(13) 0.045(2) 0.0201(14) 0.000 0.0072(11) 0.000

loop_
_atom_type_symbol
_atom_type_description
_atom_type_scat_dispersion_real
_atom_type_scat_dispersion_imag
_atom_type_scat_source
Mn Mn 0.3368 0.7283 'International Tables Vol C Tables 4.2.6.8 and 6.1.1.4'
N N 0.0061 0.0033 'International Tables Vol C Tables 4.2.6.8 and 6.1.1.4'
O O 0.0106 0.0060 'International Tables Vol C Tables 4.2.6.8 and 6.1.1.4'
V V 0.3005 0.5294 'International Tables Vol C Tables 4.2.6.8 and 6.1.1.4'

loop_
_geom_angle_atom_site_label_1
_geom_angle_atom_site_label_2
_geom_angle_atom_site_label_3
_geom_angle
_geom_angle_site_symmetry_1
_geom_angle_site_symmetry_3
O5 Mn2 O5 180.0 3_776 .
O5 Mn2 O2 88.84(8) . 3_676
O5 Mn2 O2 91.16(8) 3_776 3_676
O5 Mn2 O2 91.16(8) . 1_665
O5 Mn2 O2 91.16(8) 3_776 3_666
O5 Mn2 O2 88.84(8) 3_776 1_655
O5 Mn2 O2 88.84(8) . 3_666
O5 Mn2 O2 91.16(8) . 1_655
O5 Mn2 O2 88.84(8) 3_776 1_665
O2 Mn2 O2 103.88(9) 1_655 1_665
O2 Mn2 O2 103.88(9) 3_676 3_666
O2 Mn2 O2 76.12(9) 1_655 3_666
O2 Mn2 O2 180.0 1_665 3_666
O2 Mn2 O2 76.12(9) 3_676 1_665
O2 Mn2 O2 180.0 3_676 1_655
V1 V2 V1 69.572(16) . 1_545
O4 V2 V1 36.24(2) . .
O4 V2 V1 36.24(2) . 1_545
O3 V2 V1 42.78(7) 1_565 .
O3 V2 V1 109.59(7) . .
O3 V2 V1 42.78(7) . 1_545
O3 V2 V1 109.59(7) 1_565 1_545
O3 V2 O4 73.40(7) 1_565 .
O3 V2 O4 73.40(7) . .
O3 V2 O3 139.15(14) 1_565 .
O2 V2 V1 141.90(4) . 1_545
O2 V2 V1 141.90(4) . .
O2 V2 O4 152.49(12) . .
O2 V2 O3 99.25(8) . .
O2 V2 O3 99.25(8) . 1_565
O1 V2 V1 91.65(8) . 1_545
O1 V2 V1 91.65(8) . .
O1 V2 O4 102.88(12) . .
O1 V2 O3 105.02(8) . .
O1 V2 O3 105.02(8) . 1_565
O1 V2 O2 104.63(13) . .
V2 V1 V2 69.573(16) 1_565 .
O4 V1 V2 41.85(7) 1_565 1_565
O4 V1 V2 109.43(7) 1_565 .
O4 V1 V2 109.43(7) . 1_565
O4 V1 V2 41.86(7) . .
O4 V1 O4 141.57(15) . 1_565
O4 V1 O3 73.03(7) . 1_565
O4 V1 O3 73.03(7) 1_565 1_565
O5 V1 V2 142.14(4) . 1_565
O5 V1 V2 142.14(4) . .
O5 V1 O4 100.52(8) . 1_565
O5 V1 O4 100.52(8) . .
O5 V1 O3 151.24(12) . 1_565
O3 V1 V2 36.78(2) 1_565 .
O3 V1 V2 36.78(2) 1_565 1_565
O6 V1 V2 92.00(8) . 1_565
O6 V1 V2 92.00(8) . .
O6 V1 O4 102.91(9) . .
O6 V1 O4 102.91(9) . 1_565
O6 V1 O5 103.56(14) . .
O6 V1 O3 105.20(12) . 1_565
V1 O4 V2 101.90(8) . .
V1 O4 V2 101.90(8) 1_545 .
V1 O4 V1 141.57(15) . 1_545
V1 O5 Mn2 145.73(16) . .
V2 O3 V2 139.15(14) 1_545 .
V2 O3 V1 100.44(8) 1_545 1_545
V2 O3 V1 100.44(8) . 1_545
Mn2 O2 Mn2 103.88(9) 1_455 1_445
V2 O2 Mn2 125.08(6) . 1_455
V2 O2 Mn2 125.08(6) . 1_445
V1 O6 Mn1 120.56(8) . 1_565
V1 O6 Mn1 120.56(8) . .
Mn1 O6 Mn1 101.00(10) . 1_565
O6 Mn1 O6 101.00(10) 3_665 3_675
O6 Mn1 O6 180.0 3_665 .
O6 Mn1 O6 101.00(10) 1_545 .
O6 Mn1 O6 180.0 1_545 3_675
O6 Mn1 O6 79.00(10) 3_675 .
O6 Mn1 O6 79.00(10) 3_665 1_545
O7 Mn1 O6 95.54(9) . 1_545
O7 Mn1 O6 84.46(9) 3_665 .
O7 Mn1 O6 84.46(9) 3_665 1_545
O7 Mn1 O6 84.46(9) . 3_675
O7 Mn1 O6 95.54(9) . .
O7 Mn1 O6 95.54(9) 3_665 3_675
O7 Mn1 O6 84.46(9) . 3_665
O7 Mn1 O6 95.54(9) 3_665 3_665
O7 Mn1 O7 180.0 . 3_665
O7 Mn1 N 180.0 . 3_665
N Mn1 O6 95.54(9) 3_665 3_665
N Mn1 O6 84.46(9) 3_665 .
N Mn1 O6 84.46(9) 3_665 1_545
N Mn1 O6 95.54(9) 3_665 3_675
N Mn1 O7 0.0 3_665 3_665

loop_
_geom_bond_atom_site_label_1
_geom_bond_atom_site_label_2
_geom_bond_distance
_geom_bond_site_symmetry_2
Mn2 O5 2.053(2) 3_776
Mn2 O5 2.053(2) .
Mn2 O2 2.2358(14) 1_655
Mn2 O2 2.2358(14) 1_665
Mn2 O2 2.2358(14) 3_666
Mn2 O2 2.2358(14) 3_676
V2 V1 3.0856(6) 1_545
V2 V1 3.0855(6) .
V2 O4 2.104(2) .
V2 O3 1.8784(8) .
V2 O3 1.8784(8) 1_565
V2 O2 1.709(2) .
V2 O1 1.613(3) .
V1 V2 3.0855(6) 1_565
V1 O4 1.8642(8) 1_565
V1 O4 1.8642(8) .
V1 O5 1.663(2) .
V1 O3 2.131(2) 1_565
V1 O6 1.652(3) .
O4 V1 1.8642(8) 1_545
O3 V2 1.8784(8) 1_545
O3 V1 2.131(2) 1_545
O2 Mn2 2.2358(14) 1_455
O2 Mn2 2.2358(14) 1_445
O6 Mn1 2.2813(17) .
O6 Mn1 2.2813(17) 1_565
Mn1 O6 2.2813(17) 3_665
Mn1 O6 2.2813(17) 3_675
Mn1 O6 2.2813(17) 1_545
Mn1 O7 2.127(3) 3_665
Mn1 O7 2.127(3) .
Mn1 N 2.127(3) 3_665
